data_7112083
loop_
_publ_author_name
'Lily S. H. Dixon'
'Lucy K. Allen'
'Robert J. Less'
'Dominic S. Wright'

_publ_section_title
;
 Direct access to [(Mes*P)2As]-, a 1,3-diphosphaarsa-2-allyl anion,
 isoelectronic with the allyl anion (Mes* = 2,4,6^-t^Bu3C6H2)
;
_journal_name_full Chem.Commun.
_journal_page_first 3007
_journal_paper_doi 10.1039/c3cc49627a
_journal_volume 50
_journal_year 2014
_chemical_formula_moiety 'C36 H58 As1 P2 1-, 2(C8 H16 O4), Li 1+'
_chemical_formula_sum 'C52 H90 As Li O8 P2'
_chemical_formula_weight 987.04
_chemical_name_systematic
; 
 ? 
;
_space_group_IT_number 2
_symmetry_cell_setting triclinic
_symmetry_space_group_name_Hall '-P 1'
_symmetry_space_group_name_H-M 'P -1'
_atom_sites_solution_hydrogens geom
_atom_sites_solution_primary direct
_atom_sites_solution_secondary difmap
_audit_creation_method SHELXL-97
_cell_angle_alpha 90.751(3)
_cell_angle_beta 91.460(3)
_cell_angle_gamma 115.777(3)
_cell_formula_units_Z 2
_cell_length_a 13.217(1)
_cell_length_b 14.553(2)
_cell_length_c 16.489(2)
_cell_measurement_reflns_used 9986
_cell_measurement_temperature 180(2)
_cell_measurement_theta_max 37.5
_cell_measurement_theta_min 2.6
_cell_volume 2854.1(6)
_computing_cell_refinement 'refinement of XYZ centroids > 20sigma(I)'
_computing_data_collection 'Bruker software package, narrow-frames'
_computing_data_reduction
;
 Bruker SAINT software package, narrow frame algorithm
;
_computing_publication_material 'SHELXL-97 (Sheldrick 1997)'
_computing_structure_refinement 'SHELXL-97 (Sheldrick 1997)'
_computing_structure_solution 'SIR-92 (Altomare et al. 1994)'
_diffrn_ambient_temperature 180(2)
_diffrn_measured_fraction_theta_full 0.999
_diffrn_measured_fraction_theta_max 0.999
_diffrn_measurement_device_type 'Bruker QUEST D8 CCD'
_diffrn_measurement_method 'Thin slice \w and \f scans'
_diffrn_radiation_source '30W microfocus sealed tube, Quazar optics'
_diffrn_radiation_type CuK\a
_diffrn_radiation_wavelength 1.54184
_diffrn_reflns_av_R_equivalents 0.0612
_diffrn_reflns_av_sigmaI/netI 0.0398
_diffrn_reflns_limit_h_max 9
_diffrn_reflns_limit_h_min -9
_diffrn_reflns_limit_k_max 10
_diffrn_reflns_limit_k_min -10
_diffrn_reflns_limit_l_max 11
_diffrn_reflns_limit_l_min -11
_diffrn_reflns_number 15528
_diffrn_reflns_theta_full 33.40
_diffrn_reflns_theta_max 33.40
_diffrn_reflns_theta_min 2.68
_exptl_absorpt_coefficient_mu 1.697
_exptl_absorpt_correction_T_max 1.000
_exptl_absorpt_correction_T_min 0.813
_exptl_absorpt_correction_type multi-scan
_exptl_absorpt_process_details
;
multi-scan from symmetry-related measurements (SADABS) 
;
_exptl_crystal_colour green
_exptl_crystal_density_diffrn 1.149
_exptl_crystal_density_method 'not measured'
_exptl_crystal_description needle
_exptl_crystal_F_000 1064
_exptl_crystal_size_max 0.25
_exptl_crystal_size_mid 0.06
_exptl_crystal_size_min 0.01
_refine_diff_density_max 0.899
_refine_diff_density_min -0.594
_refine_diff_density_rms 0.102
_refine_ls_extinction_method none
_refine_ls_goodness_of_fit_ref 1.113
_refine_ls_hydrogen_treatment constr
_refine_ls_matrix_type full
_refine_ls_number_parameters 225
_refine_ls_number_reflns 2186
_refine_ls_number_restraints 0
_refine_ls_restrained_S_all 1.113
_refine_ls_R_factor_all 0.1367
_refine_ls_R_factor_gt 0.1252
_refine_ls_shift/su_max 0.001
_refine_ls_shift/su_mean 0.000
_refine_ls_structure_factor_coef Fsqd
_refine_ls_weighting_details 'calc w=1/[\s^2^(Fo^2^)+(0.0275P)^2^+104.0250P] where P=(Fo^2^+2Fc^2^)/3'
_refine_ls_weighting_scheme calc
_refine_ls_wR_factor_gt 0.2521
_refine_ls_wR_factor_ref 0.2585
_reflns_number_gt 1938
_reflns_number_total 2186
_reflns_threshold_expression >2sigma(I)
_cod_data_source_file c3cc49627a2.cif
_cod_data_source_block dw1372
_cod_original_sg_symbol_H-M P-1
_cod_database_code 7112083

loop_
_symmetry_equiv_pos_as_xyz
'x, y, z'
'-x, -y, -z'

loop_
_atom_site_label
_atom_site_type_symbol
_atom_site_fract_x
_atom_site_fract_y
_atom_site_fract_z
_atom_site_U_iso_or_equiv
_atom_site_adp_type
_atom_site_occupancy
_atom_site_symmetry_multiplicity
_atom_site_calc_flag
_atom_site_refinement_flags
Li1 Li 0.275(3) 0.485(3) 0.738(2) 0.030(12) Uiso 1 1 d .
O1 O 0.2096(13) 0.5940(12) 0.8002(9) 0.047(2) Uiso 1 1 d .
O2 O 0.1344(13) 0.3889(12) 0.8233(9) 0.047(2) Uiso 1 1 d .
O3 O 0.1299(13) 0.3579(12) 0.6585(9) 0.047(2) Uiso 1 1 d .
O4 O 0.2071(13) 0.5633(12) 0.6328(10) 0.047(2) Uiso 1 1 d .
O5 O 0.3276(13) 0.3557(11) 0.7613(10) 0.047(2) Uiso 1 1 d .
O6 O 0.3809(13) 0.5189(12) 0.8657(9) 0.047(2) Uiso 1 1 d .
O7 O 0.4342(13) 0.6308(12) 0.7256(10) 0.047(2) Uiso 1 1 d .
O8 O 0.3765(13) 0.4666(13) 0.6188(9) 0.047(2) Uiso 1 1 d .
C30 C 0.106(2) 0.5412(19) 0.8404(15) 0.054(3) Uiso 1 1 d .
H30A H 0.0415 0.5155 0.8007 0.065 Uiso 1 1 calc R
H30B H 0.0949 0.5871 0.8805 0.065 Uiso 1 1 calc R
C31 C 0.115(2) 0.4571(19) 0.8807(15) 0.054(3) Uiso 1 1 d .
H31A H 0.0457 0.4176 0.9098 0.065 Uiso 1 1 calc R
H31B H 0.1787 0.4847 0.9213 0.065 Uiso 1 1 calc R
C32 C 0.033(2) 0.3134(19) 0.7849(15) 0.054(3) Uiso 1 1 d .
H32A H -0.0181 0.3439 0.7687 0.065 Uiso 1 1 calc R
H32B H -0.0065 0.2569 0.8221 0.065 Uiso 1 1 calc R
C33 C 0.070(2) 0.2753(19) 0.7117(15) 0.054(3) Uiso 1 1 d .
H33A H 0.1193 0.2434 0.7292 0.065 Uiso 1 1 calc R
H33B H 0.0035 0.2227 0.6822 0.065 Uiso 1 1 calc R
C34 C 0.065(2) 0.3960(19) 0.6100(15) 0.054(3) Uiso 1 1 d .
H34A H 0.0202 0.3449 0.5675 0.065 Uiso 1 1 calc R
H34B H 0.0134 0.4107 0.6444 0.065 Uiso 1 1 calc R
C35 C 0.143(2) 0.4875(19) 0.5737(15) 0.054(3) Uiso 1 1 d .
H35A H 0.1938 0.4716 0.5395 0.065 Uiso 1 1 calc R
H35B H 0.1006 0.5141 0.5382 0.065 Uiso 1 1 calc R
C36 C 0.153(2) 0.619(2) 0.6674(15) 0.054(3) Uiso 1 1 d .
H36A H 0.1536 0.6718 0.6293 0.065 Uiso 1 1 calc R
H36B H 0.0732 0.5728 0.6773 0.065 Uiso 1 1 calc R
C37 C 0.209(2) 0.6670(19) 0.7416(15) 0.054(3) Uiso 1 1 d .
H37A H 0.1710 0.7066 0.7649 0.065 Uiso 1 1 calc R
H37B H 0.2871 0.7154 0.7308 0.065 Uiso 1 1 calc R
C38 C 0.353(2) 0.3512(19) 0.8462(15) 0.054(3) Uiso 1 1 d .
H38A H 0.2828 0.3232 0.8763 0.065 Uiso 1 1 calc R
H38B H 0.3896 0.3047 0.8530 0.065 Uiso 1 1 calc R
C39 C 0.427(2) 0.4498(19) 0.8795(15) 0.054(3) Uiso 1 1 d .
H39A H 0.4381 0.4451 0.9385 0.065 Uiso 1 1 calc R
H39B H 0.5006 0.4745 0.8541 0.065 Uiso 1 1 calc R
C40 C 0.466(2) 0.6239(19) 0.8623(15) 0.054(3) Uiso 1 1 d .
H40A H 0.5251 0.6356 0.9044 0.065 Uiso 1 1 calc R
H40B H 0.4308 0.6700 0.8751 0.065 Uiso 1 1 calc R
C41 C 0.518(2) 0.650(2) 0.7831(15) 0.054(3) Uiso 1 1 d .
H41A H 0.5720 0.7234 0.7834 0.065 Uiso 1 1 calc R
H41B H 0.5590 0.6090 0.7712 0.065 Uiso 1 1 calc R
C42 C 0.473(2) 0.6378(19) 0.6414(15) 0.054(3) Uiso 1 1 d .
H42A H 0.4189 0.6491 0.6049 0.065 Uiso 1 1 calc R
H42B H 0.5465 0.6980 0.6384 0.065 Uiso 1 1 calc R
C43 C 0.484(2) 0.5503(19) 0.6129(15) 0.054(3) Uiso 1 1 d .
H43A H 0.5072 0.5586 0.5559 0.065 Uiso 1 1 calc R
H43B H 0.5406 0.5394 0.6464 0.065 Uiso 1 1 calc R
C44 C 0.378(2) 0.3713(19) 0.6277(15) 0.054(3) Uiso 1 1 d .
H44A H 0.4307 0.3655 0.5884 0.065 Uiso 1 1 calc R
H44B H 0.3022 0.3170 0.6134 0.065 Uiso 1 1 calc R
C45 C 0.411(2) 0.353(2) 0.7091(14) 0.054(3) Uiso 1 1 d .
H45A H 0.4129 0.2855 0.7107 0.065 Uiso 1 1 calc R
H45B H 0.4868 0.4064 0.7256 0.065 Uiso 1 1 calc R
As1 As 0.2621(2) 0.4798(2) 0.24446(17) 0.0294(12) Uani 1 1 d .
P1 P 0.2093(6) 0.6030(6) 0.2553(4) 0.049(3) Uiso 1 1 d .
P2 P 0.1033(7) 0.3492(6) 0.2571(5) 0.060(3) Uiso 1 1 d .
C11 C 0.3427(19) 0.7209(17) 0.2463(15) 0.027(3) Uiso 1 1 d .
C12 C 0.389(2) 0.7563(18) 0.1721(15) 0.027(3) Uiso 1 1 d .
C13 C 0.497(2) 0.8368(17) 0.1695(15) 0.027(3) Uiso 1 1 d .
H13 H 0.5289 0.8560 0.1179 0.033 Uiso 1 1 calc R
C14 C 0.559(2) 0.8894(18) 0.2360(15) 0.027(3) Uiso 1 1 d .
C15 C 0.509(2) 0.8574(17) 0.3083(14) 0.027(3) Uiso 1 1 d .
H15 H 0.5494 0.8928 0.3561 0.033 Uiso 1 1 calc R
C16 C 0.404(2) 0.7777(18) 0.3172(14) 0.027(3) Uiso 1 1 d .
C21 C 0.1425(18) 0.2385(17) 0.2404(15) 0.027(3) Uiso 1 1 d .
C22 C 0.1600(19) 0.2097(17) 0.1646(15) 0.027(3) Uiso 1 1 d .
C23 C 0.2105(18) 0.1456(17) 0.1612(14) 0.027(3) Uiso 1 1 d .
H23 H 0.2236 0.1263 0.1086 0.033 Uiso 1 1 calc R
C24 C 0.2446(19) 0.1060(17) 0.2259(15) 0.027(3) Uiso 1 1 d .
C25 C 0.2166(18) 0.1299(17) 0.2999(14) 0.027(3) Uiso 1 1 d .
H25 H 0.2337 0.1009 0.3466 0.033 Uiso 1 1 calc R
C26 C 0.1650(18) 0.1934(17) 0.3111(14) 0.027(3) Uiso 1 1 d .
C121 C 0.332(2) 0.719(2) 0.0857(16) 0.055(4) Uiso 1 1 d .
C122 C 0.345(3) 0.624(2) 0.0554(19) 0.109(3) Uiso 1 1 d .
H12A H 0.3173 0.6083 -0.0011 0.164 Uiso 1 1 calc R
H12B H 0.3019 0.5663 0.0892 0.164 Uiso 1 1 calc R
H12C H 0.4248 0.6383 0.0588 0.164 Uiso 1 1 calc R
C123 C 0.207(3) 0.697(2) 0.0829(19) 0.109(3) Uiso 1 1 d .
H12D H 0.1791 0.6877 0.0263 0.164 Uiso 1 1 calc R
H12E H 0.1982 0.7538 0.1085 0.164 Uiso 1 1 calc R
H12F H 0.1637 0.6341 0.1122 0.164 Uiso 1 1 calc R
C124 C 0.379(3) 0.799(2) 0.0213(19) 0.109(3) Uiso 1 1 d .
H12G H 0.3350 0.7729 -0.0297 0.164 Uiso 1 1 calc R
H12H H 0.4576 0.8144 0.0129 0.164 Uiso 1 1 calc R
H12I H 0.3735 0.8612 0.0392 0.164 Uiso 1 1 calc R
C141 C 0.679(2) 0.973(2) 0.2284(17) 0.055(4) Uiso 1 1 d .
C142 C 0.763(3) 0.933(2) 0.2429(19) 0.109(3) Uiso 1 1 d .
H14A H 0.8376 0.9904 0.2507 0.164 Uiso 1 1 calc R
H14B H 0.7625 0.8910 0.1960 0.164 Uiso 1 1 calc R
H14C H 0.7441 0.8919 0.2915 0.164 Uiso 1 1 calc R
C143 C 0.689(3) 1.041(2) 0.1610(19) 0.109(3) Uiso 1 1 d .
H14D H 0.7533 1.1072 0.1719 0.164 Uiso 1 1 calc R
H14E H 0.6201 1.0502 0.1553 0.164 Uiso 1 1 calc R
H14F H 0.7003 1.0104 0.1107 0.164 Uiso 1 1 calc R
C144 C 0.708(3) 1.047(2) 0.2980(19) 0.109(3) Uiso 1 1 d .
H14G H 0.7833 1.1028 0.2914 0.164 Uiso 1 1 calc R
H14H H 0.7070 1.0126 0.3487 0.164 Uiso 1 1 calc R
H14I H 0.6530 1.0757 0.2998 0.164 Uiso 1 1 calc R
C161 C 0.356(2) 0.761(2) 0.4054(16) 0.055(4) Uiso 1 1 d .
C162 C 0.336(3) 0.657(2) 0.4363(19) 0.109(3) Uiso 1 1 d .
H16A H 0.3192 0.6534 0.4940 0.164 Uiso 1 1 calc R
H16B H 0.4030 0.6456 0.4289 0.164 Uiso 1 1 calc R
H16C H 0.2719 0.6039 0.4058 0.164 Uiso 1 1 calc R
C163 C 0.243(3) 0.769(2) 0.4039(19) 0.109(3) Uiso 1 1 d .
H16D H 0.2069 0.7480 0.4561 0.164 Uiso 1 1 calc R
H16E H 0.1930 0.7242 0.3604 0.164 Uiso 1 1 calc R
H16F H 0.2562 0.8397 0.3942 0.164 Uiso 1 1 calc R
C164 C 0.434(3) 0.847(2) 0.4652(19) 0.109(3) Uiso 1 1 d .
H16G H 0.4068 0.8309 0.5203 0.164 Uiso 1 1 calc R
H16H H 0.4344 0.9119 0.4498 0.164 Uiso 1 1 calc R
H16I H 0.5108 0.8528 0.4635 0.164 Uiso 1 1 calc R
C221 C 0.112(2) 0.230(2) 0.0827(16) 0.055(4) Uiso 1 1 d .
C222 C 0.099(3) 0.148(2) 0.0181(19) 0.109(3) Uiso 1 1 d .
H22A H 0.0594 0.1563 -0.0302 0.164 Uiso 1 1 calc R
H22B H 0.0565 0.0801 0.0398 0.164 Uiso 1 1 calc R
H22C H 0.1739 0.1558 0.0033 0.164 Uiso 1 1 calc R
C223 C 0.201(3) 0.327(2) 0.0461(19) 0.109(3) Uiso 1 1 d .
H22D H 0.1718 0.3396 -0.0057 0.164 Uiso 1 1 calc R
H22E H 0.2694 0.3183 0.0370 0.164 Uiso 1 1 calc R
H22F H 0.2185 0.3851 0.0836 0.164 Uiso 1 1 calc R
C224 C 0.008(3) 0.242(2) 0.0884(19) 0.109(3) Uiso 1 1 d .
H22G H -0.0128 0.2588 0.0351 0.164 Uiso 1 1 calc R
H22H H 0.0193 0.2964 0.1279 0.164 Uiso 1 1 calc R
H22I H -0.0525 0.1775 0.1059 0.164 Uiso 1 1 calc R
C241 C 0.311(2) 0.039(2) 0.2163(17) 0.055(4) Uiso 1 1 d .
C242 C 0.394(3) 0.064(2) 0.2824(19) 0.109(3) Uiso 1 1 d .
H24A H 0.4347 0.0215 0.2763 0.164 Uiso 1 1 calc R
H24B H 0.3563 0.0494 0.3343 0.164 Uiso 1 1 calc R
H24C H 0.4472 0.1359 0.2812 0.164 Uiso 1 1 calc R
C243 C 0.217(3) -0.070(2) 0.2243(19) 0.109(3) Uiso 1 1 d .
H24D H 0.2490 -0.1194 0.2206 0.164 Uiso 1 1 calc R
H24E H 0.1597 -0.0850 0.1806 0.164 Uiso 1 1 calc R
H24F H 0.1816 -0.0763 0.2769 0.164 Uiso 1 1 calc R
C244 C 0.359(3) 0.049(2) 0.1343(19) 0.109(3) Uiso 1 1 d .
H24G H 0.4036 0.0099 0.1318 0.164 Uiso 1 1 calc R
H24H H 0.4077 0.1210 0.1245 0.164 Uiso 1 1 calc R
H24I H 0.2983 0.0224 0.0928 0.164 Uiso 1 1 calc R
C261 C 0.129(2) 0.202(2) 0.3993(16) 0.055(4) Uiso 1 1 d .
C262 C 0.143(3) 0.127(2) 0.4549(19) 0.109(3) Uiso 1 1 d .
H26A H 0.1252 0.1395 0.5102 0.164 Uiso 1 1 calc R
H26B H 0.2208 0.1365 0.4541 0.164 Uiso 1 1 calc R
H26C H 0.0921 0.0577 0.4366 0.164 Uiso 1 1 calc R
C263 C 0.005(3) 0.177(2) 0.4035(19) 0.109(3) Uiso 1 1 d .
H26D H -0.0120 0.1865 0.4594 0.164 Uiso 1 1 calc R
H26E H -0.0399 0.1056 0.3857 0.164 Uiso 1 1 calc R
H26F H -0.0118 0.2220 0.3680 0.164 Uiso 1 1 calc R
C264 C 0.201(3) 0.309(2) 0.4383(19) 0.109(3) Uiso 1 1 d .
H26G H 0.1790 0.3100 0.4945 0.164 Uiso 1 1 calc R
H26H H 0.1883 0.3601 0.4075 0.164 Uiso 1 1 calc R
H26I H 0.2803 0.3231 0.4374 0.164 Uiso 1 1 calc R

loop_
_atom_site_aniso_label
_atom_site_aniso_U_11
_atom_site_aniso_U_22
_atom_site_aniso_U_33
_atom_site_aniso_U_23
_atom_site_aniso_U_13
_atom_site_aniso_U_12
As1 0.030(2) 0.031(2) 0.037(2) 0.0027(16) 0.0006(16) 0.0223(18)

loop_
_atom_type_symbol
_atom_type_description
_atom_type_scat_dispersion_real
_atom_type_scat_dispersion_imag
_atom_type_scat_source
C C 0.0181 0.0091 'International Tables Vol C Tables 4.2.6.8 and 6.1.1.4'
H H 0.0000 0.0000 'International Tables Vol C Tables 4.2.6.8 and 6.1.1.4'
O O 0.0492 0.0322 'International Tables Vol C Tables 4.2.6.8 and 6.1.1.4'
P P 0.2955 0.4335 'International Tables Vol C Tables 4.2.6.8 and 6.1.1.4'
As As -0.9300 1.0051 'International Tables Vol C Tables 4.2.6.8 and 6.1.1.4'
Li Li 0.0008 0.0003 'International Tables Vol C Tables 4.2.6.8 and 6.1.1.4'

loop_
_geom_angle_atom_site_label_1
_geom_angle_atom_site_label_2
_geom_angle_atom_site_label_3
_geom_angle
O7 Li1 O2 146(2)
O7 Li1 O5 107.5(17)
O2 Li1 O5 81.4(14)
O7 Li1 O1 83.4(14)
O2 Li1 O1 72.3(13)
O5 Li1 O1 144.3(19)
O7 Li1 O3 140.6(19)
O2 Li1 O3 72.2(13)
O5 Li1 O3 83.1(14)
O1 Li1 O3 110.3(17)
O7 Li1 O6 72.5(13)
O2 Li1 O6 79.9(13)
O5 Li1 O6 70.9(12)
O1 Li1 O6 80.9(14)
O3 Li1 O6 144.3(19)
O7 Li1 O4 81.3(14)
O2 Li1 O4 111.7(17)
O5 Li1 O4 143.2(19)
O1 Li1 O4 70.9(12)
O3 Li1 O4 69.7(12)
O6 Li1 O4 143.4(19)
O7 Li1 O8 70.8(12)
O2 Li1 O8 141.2(19)
O5 Li1 O8 71.3(12)
O1 Li1 O8 142.7(18)
O3 Li1 O8 77.5(13)
O6 Li1 O8 114.6(16)
O4 Li1 O8 78.7(13)
C30 O1 C37 114.5(18)
C30 O1 Li1 113.6(17)
C37 O1 Li1 109.1(16)
C32 O2 C31 113.8(18)
C32 O2 Li1 116.3(17)
C31 O2 Li1 109.2(17)
C34 O3 C33 117.7(18)
C34 O3 Li1 113.8(17)
C33 O3 Li1 106.4(16)
C35 O4 C36 115.7(19)
C35 O4 Li1 108.8(17)
C36 O4 Li1 111.0(17)
C45 O5 C38 113.3(18)
C45 O5 Li1 115.6(17)
C38 O5 Li1 111.1(17)
C39 O6 C40 113.0(19)
C39 O6 Li1 112.4(17)
C40 O6 Li1 105.5(16)
C41 O7 C42 113.4(18)
C41 O7 Li1 116.4(18)
C42 O7 Li1 109.8(17)
C44 O8 C43 114.9(18)
C44 O8 Li1 104.6(16)
C43 O8 Li1 112.2(17)
O1 C30 C31 105(2)
O1 C30 H30A 110.6
C31 C30 H30A 110.6
O1 C30 H30B 110.6
C31 C30 H30B 110.6
H30A C30 H30B 108.8
C30 C31 O2 112(2)
C30 C31 H31A 109.2
O2 C31 H31A 109.2
C30 C31 H31B 109.2
O2 C31 H31B 109.2
H31A C31 H31B 107.9
O2 C32 C33 105(2)
O2 C32 H32A 110.7
C33 C32 H32A 110.7
O2 C32 H32B 110.7
C33 C32 H32B 110.7
H32A C32 H32B 108.8
O3 C33 C32 111(2)
O3 C33 H33A 109.5
C32 C33 H33A 109.5
O3 C33 H33B 109.5
C32 C33 H33B 109.5
H33A C33 H33B 108.1
C35 C34 O3 107(2)
C35 C34 H34A 110.2
O3 C34 H34A 110.2
C35 C34 H34B 110.2
O3 C34 H34B 110.2
H34A C34 H34B 108.5
O4 C35 C34 112(2)
O4 C35 H35A 109.3
C34 C35 H35A 109.3
O4 C35 H35B 109.3
C34 C35 H35B 109.3
H35A C35 H35B 107.9
C37 C36 O4 110(2)
C37 C36 H36A 109.8
O4 C36 H36A 109.8
C37 C36 H36B 109.8
O4 C36 H36B 109.8
H36A C36 H36B 108.2
C36 C37 O1 112(2)
C36 C37 H37A 109.1
O1 C37 H37A 109.1
C36 C37 H37B 109.1
O1 C37 H37B 109.1
H37A C37 H37B 107.9
C39 C38 O5 111(2)
C39 C38 H38A 109.3
O5 C38 H38A 109.3
C39 C38 H38B 109.3
O5 C38 H38B 109.3
H38A C38 H38B 108.0
O6 C39 C38 111(2)
O6 C39 H39A 109.5
C38 C39 H39A 109.5
O6 C39 H39B 109.5
C38 C39 H39B 109.5
H39A C39 H39B 108.1
O6 C40 C41 114(2)
O6 C40 H40A 108.8
C41 C40 H40A 108.8
O6 C40 H40B 108.8
C41 C40 H40B 108.8
H40A C40 H40B 107.7
O7 C41 C40 108(2)
O7 C41 H41A 110.1
C40 C41 H41A 110.1
O7 C41 H41B 110.1
C40 C41 H41B 110.1
H41A C41 H41B 108.4
C43 C42 O7 114(2)
C43 C42 H42A 108.7
O7 C42 H42A 108.7
C43 C42 H42B 108.7
O7 C42 H42B 108.7
H42A C42 H42B 107.6
O8 C43 C42 106(2)
O8 C43 H43A 110.4
C42 C43 H43A 110.4
O8 C43 H43B 110.4
C42 C43 H43B 110.4
H43A C43 H43B 108.6
O8 C44 C45 115(2)
O8 C44 H44A 108.5
C45 C44 H44A 108.5
O8 C44 H44B 108.5
C45 C44 H44B 108.5
H44A C44 H44B 107.5
O5 C45 C44 105(2)
O5 C45 H45A 110.7
C44 C45 H45A 110.7
O5 C45 H45B 110.7
C44 C45 H45B 110.7
H45A C45 H45B 108.8
P2 As1 P1 100.2(3)
C11 P1 As1 103.5(7)
C21 P2 As1 102.0(7)
C12 C11 C16 117(2)
C12 C11 P1 122.4(19)
C16 C11 P1 120.9(18)
C11 C12 C13 120(2)
C11 C12 C121 127(2)
C13 C12 C121 113(2)
C14 C13 C12 124(2)
C14 C13 H13 117.9
C12 C13 H13 117.9
C13 C14 C15 115(2)
C13 C14 C141 121(2)
C15 C14 C141 124(2)
C14 C15 C16 125(2)
C14 C15 H15 117.5
C16 C15 H15 117.5
C15 C16 C11 119(2)
C15 C16 C161 117(2)
C11 C16 C161 124(2)
C22 C21 C26 120(2)
C22 C21 P2 122.0(19)
C26 C21 P2 117.2(18)
C23 C22 C21 117(2)
C23 C22 C221 117(2)
C21 C22 C221 126(2)
C22 C23 C24 127(2)
C22 C23 H23 116.6
C24 C23 H23 116.6
C25 C24 C23 114(2)
C25 C24 C241 123(2)
C23 C24 C241 123(2)
C24 C25 C26 124(2)
C24 C25 H25 118.0
C26 C25 H25 118.0
C25 C26 C21 117(2)
C25 C26 C261 116(2)
C21 C26 C261 127(2)
C124 C121 C122 107(2)
C124 C121 C123 101(2)
C122 C121 C123 110(2)
C124 C121 C12 114(2)
C122 C121 C12 112(2)
C123 C121 C12 112(2)
C121 C122 H12A 109.5
C121 C122 H12B 109.5
H12A C122 H12B 109.5
C121 C122 H12C 109.5
H12A C122 H12C 109.5
H12B C122 H12C 109.5
C121 C123 H12D 109.5
C121 C123 H12E 109.5
H12D C123 H12E 109.5
C121 C123 H12F 109.5
H12D C123 H12F 109.5
H12E C123 H12F 109.5
C121 C124 H12G 109.5
C121 C124 H12H 109.5
H12G C124 H12H 109.5
C121 C124 H12I 109.5
H12G C124 H12I 109.5
H12H C124 H12I 109.5
C143 C141 C142 121(3)
C143 C141 C144 100(2)
C142 C141 C144 100(2)
C143 C141 C14 113(2)
C142 C141 C14 111(2)
C144 C141 C14 110(2)
C141 C142 H14A 109.5
C141 C142 H14B 109.5
H14A C142 H14B 109.5
C141 C142 H14C 109.5
H14A C142 H14C 109.5
H14B C142 H14C 109.5
C141 C143 H14D 109.5
C141 C143 H14E 109.5
H14D C143 H14E 109.5
C141 C143 H14F 109.5
H14D C143 H14F 109.5
H14E C143 H14F 109.5
C141 C144 H14G 109.5
C141 C144 H14H 109.5
H14G C144 H14H 109.5
C141 C144 H14I 109.5
H14G C144 H14I 109.5
H14H C144 H14I 109.5
C162 C161 C164 111(2)
C162 C161 C163 108(2)
C164 C161 C163 105(2)
C162 C161 C16 111(2)
C164 C161 C16 111(2)
C163 C161 C16 109(2)
C161 C162 H16A 109.5
C161 C162 H16B 109.5
H16A C162 H16B 109.5
C161 C162 H16C 109.5
H16A C162 H16C 109.5
H16B C162 H16C 109.5
C161 C163 H16D 109.5
C161 C163 H16E 109.5
H16D C163 H16E 109.5
C161 C163 H16F 109.5
H16D C163 H16F 109.5
H16E C163 H16F 109.5
C161 C164 H16G 109.5
C161 C164 H16H 109.5
H16G C164 H16H 109.5
C161 C164 H16I 109.5
H16G C164 H16I 109.5
H16H C164 H16I 109.5
C224 C221 C222 111(2)
C224 C221 C223 108(2)
C222 C221 C223 102(2)
C224 C221 C22 115(2)
C222 C221 C22 111(2)
C223 C221 C22 109(2)
C221 C222 H22A 109.5
C221 C222 H22B 109.5
H22A C222 H22B 109.5
C221 C222 H22C 109.5
H22A C222 H22C 109.5
H22B C222 H22C 109.5
C221 C223 H22D 109.5
C221 C223 H22E 109.5
H22D C223 H22E 109.5
C221 C223 H22F 109.5
H22D C223 H22F 109.5
H22E C223 H22F 109.5
C221 C224 H22G 109.5
C221 C224 H22H 109.5
H22G C224 H22H 109.5
C221 C224 H22I 109.5
H22G C224 H22I 109.5
H22H C224 H22I 109.5
C242 C241 C244 113(3)
C242 C241 C243 110(3)
C244 C241 C243 109(2)
C242 C241 C24 110(2)
C244 C241 C24 112(2)
C243 C241 C24 102(2)
C241 C242 H24A 109.5
C241 C242 H24B 109.5
H24A C242 H24B 109.5
C241 C242 H24C 109.5
H24A C242 H24C 109.5
H24B C242 H24C 109.5
C241 C243 H24D 109.5
C241 C243 H24E 109.5
H24D C243 H24E 109.5
C241 C243 H24F 109.5
H24D C243 H24F 109.5
H24E C243 H24F 109.5
C241 C244 H24G 109.5
C241 C244 H24H 109.5
H24G C244 H24H 109.5
C241 C244 H24I 109.5
H24G C244 H24I 109.5
H24H C244 H24I 109.5
C262 C261 C263 104(2)
C262 C261 C264 106(2)
C263 C261 C264 110(2)
C262 C261 C26 113(2)
C263 C261 C26 113(2)
C264 C261 C26 111(2)
C261 C262 H26A 109.5
C261 C262 H26B 109.5
H26A C262 H26B 109.5
C261 C262 H26C 109.5
H26A C262 H26C 109.5
H26B C262 H26C 109.5
C261 C263 H26D 109.5
C261 C263 H26E 109.5
H26D C263 H26E 109.5
C261 C263 H26F 109.5
H26D C263 H26F 109.5
H26E C263 H26F 109.5
C261 C264 H26G 109.5
C261 C264 H26H 109.5
H26G C264 H26H 109.5
C261 C264 H26I 109.5
H26G C264 H26I 109.5
H26H C264 H26I 109.5

loop_
_geom_bond_atom_site_label_1
_geom_bond_atom_site_label_2
_geom_bond_distance
Li1 O7 2.27(4)
Li1 O2 2.30(4)
Li1 O5 2.30(4)
Li1 O1 2.35(4)
Li1 O3 2.36(4)
Li1 O6 2.41(4)
Li1 O4 2.45(4)
Li1 O8 2.49(4)
O1 C30 1.43(2)
O1 C37 1.45(2)
O2 C32 1.44(2)
O2 C31 1.46(2)
O3 C34 1.44(2)
O3 C33 1.44(2)
O4 C35 1.42(2)
O4 C36 1.43(2)
O5 C45 1.43(2)
O5 C38 1.44(2)
O6 C39 1.40(2)
O6 C40 1.45(2)
O7 C41 1.37(2)
O7 C42 1.48(2)
O8 C44 1.41(2)
O8 C43 1.42(2)
C30 C31 1.45(3)
C30 H30A 0.9900
C30 H30B 0.9900
C31 H31A 0.9900
C31 H31B 0.9900
C32 C33 1.50(3)
C32 H32A 0.9900
C32 H32B 0.9900
C33 H33A 0.9900
C33 H33B 0.9900
C34 C35 1.43(3)
C34 H34A 0.9900
C34 H34B 0.9900
C35 H35A 0.9900
C35 H35B 0.9900
C36 C37 1.42(3)
C36 H36A 0.9900
C36 H36B 0.9900
C37 H37A 0.9900
C37 H37B 0.9900
C38 C39 1.43(3)
C38 H38A 0.9900
C38 H38B 0.9900
C39 H39A 0.9900
C39 H39B 0.9900
C40 C41 1.47(3)
C40 H40A 0.9900
C40 H40B 0.9900
C41 H41A 0.9900
C41 H41B 0.9900
C42 C43 1.42(3)
C42 H42A 0.9900
C42 H42B 0.9900
C43 H43A 0.9900
C43 H43B 0.9900
C44 C45 1.47(3)
C44 H44A 0.9900
C44 H44B 0.9900
C45 H45A 0.9900
C45 H45B 0.9900
As1 P2 2.150(9)
As1 P1 2.196(8)
P1 C11 1.86(2)
P2 C21 1.91(2)
C11 C12 1.39(3)
C11 C16 1.43(3)
C12 C13 1.40(3)
C12 C121 1.57(3)
C13 C14 1.36(3)
C13 H13 0.9500
C14 C15 1.36(3)
C14 C141 1.54(3)
C15 C16 1.38(3)
C15 H15 0.9500
C16 C161 1.58(3)
C21 C22 1.37(3)
C21 C26 1.43(3)
C22 C23 1.36(3)
C22 C221 1.56(3)
C23 C24 1.38(3)
C23 H23 0.9500
C24 C25 1.37(3)
C24 C241 1.57(3)
C25 C26 1.38(3)
C25 H25 0.9500
C26 C261 1.56(3)
C121 C124 1.52(3)
C121 C122 1.54(3)
C121 C123 1.55(3)
C122 H12A 0.9800
C122 H12B 0.9800
C122 H12C 0.9800
C123 H12D 0.9800
C123 H12E 0.9800
C123 H12F 0.9800
C124 H12G 0.9800
C124 H12H 0.9800
C124 H12I 0.9800
C141 C143 1.47(3)
C141 C142 1.47(3)
C141 C144 1.49(3)
C142 H14A 0.9800
C142 H14B 0.9800
C142 H14C 0.9800
C143 H14D 0.9800
C143 H14E 0.9800
C143 H14F 0.9800
C144 H14G 0.9800
C144 H14H 0.9800
C144 H14I 0.9800
C161 C162 1.52(3)
C161 C164 1.55(3)
C161 C163 1.56(3)
C162 H16A 0.9800
C162 H16B 0.9800
C162 H16C 0.9800
C163 H16D 0.9800
C163 H16E 0.9800
C163 H16F 0.9800
C164 H16G 0.9800
C164 H16H 0.9800
C164 H16I 0.9800
C221 C224 1.46(3)
C221 C222 1.53(3)
C221 C223 1.54(3)
C222 H22A 0.9800
C222 H22B 0.9800
C222 H22C 0.9800
C223 H22D 0.9800
C223 H22E 0.9800
C223 H22F 0.9800
C224 H22G 0.9800
C224 H22H 0.9800
C224 H22I 0.9800
C241 C242 1.46(3)
C241 C244 1.49(3)
C241 C243 1.55(3)
C242 H24A 0.9800
C242 H24B 0.9800
C242 H24C 0.9800
C243 H24D 0.9800
C243 H24E 0.9800
C243 H24F 0.9800
C244 H24G 0.9800
C244 H24H 0.9800
C244 H24I 0.9800
C261 C262 1.50(3)
C261 C263 1.51(3)
C261 C264 1.54(3)
C262 H26A 0.9800
C262 H26B 0.9800
C262 H26C 0.9800
C263 H26D 0.9800
C263 H26E 0.9800
C263 H26F 0.9800
C264 H26G 0.9800
C264 H26H 0.9800
C264 H26I 0.9800
